data_9007486
loop_
_publ_author_name
'Quareni, S.'
'De Pieri, R.'

_publ_section_title
;
 A three-dimensional refinement of the structure of crocoite, PbCrO4
;
_journal_name_full 'Acta Crystallographica'
_journal_page_first 287
_journal_page_last 289
_journal_paper_doi 10.1107/S0365110X65003304
_journal_volume 19
_journal_year 1965
_chemical_formula_sum 'Cr O4 Pb'
_chemical_name_mineral Crocoite
_space_group_IT_number 14
_symmetry_space_group_name_Hall '-P 2yn'
_symmetry_space_group_name_H-M 'P 1 21/n 1'
_cell_angle_alpha 90
_cell_angle_beta 102.42
_cell_angle_gamma 90
_cell_length_a 7.120
_cell_length_b 7.430
_cell_length_c 6.790
_cell_formula_units_Z 4
_cell_volume 350.796
_database_code_amcsd 0009297
_exptl_crystal_density_diffrn 6.120
_cod_original_formula_sum 'Pb Cr O4'
_cod_database_code 9007486

loop_
_space_group_symop_operation_xyz
x,y,z
1/2+x,1/2-y,1/2+z
1/2-x,1/2+y,1/2-z
-x,-y,-z

loop_
_atom_site_label
_atom_site_fract_x
_atom_site_fract_y
_atom_site_fract_z
Pb 0.22180 0.14500 0.39740
Cr 0.20100 0.16510 0.88000
O1 0.03540 0.09890 0.69440
O2 0.12470 0.34610 0.98690
O3 0.25340 0.49820 0.45400
O4 0.38870 0.21730 0.78100

loop_
_cod_related_entry_id
_cod_related_entry_database
_cod_related_entry_code
1 AMCSD 0009297
